data_4020539
loop_
_publ_author_name
'Nigel A. Jones'
'Sergey A. Nepogodiev'
'Colin J. MacDonald'
'David L. Hughes'
'Robert A. Field'

_publ_section_title
;
 Synthesis of the Branched-Chain Sugar Aceric Acid:
 A Unique Component of the Pectic Polysaccharide
 Rhamnogalacturonan-II
;
_journal_name_full 'Journal of Organic Chemistry'
_journal_page_first 8556
_journal_page_last 8559
_journal_paper_doi 10.1021/jo051012b
_journal_volume 70
_journal_year 2005
_chemical_absolute_configuration ad
_chemical_formula_moiety 'C18 H21 N O4 S'
_chemical_formula_structural 'an L-ribofuranose derivative'
_chemical_formula_sum 'C18 H21 N O4 S'
_chemical_formula_weight 347.42
_chemical_name_common 'Compound 14'
_space_group_IT_number 4
_symmetry_cell_setting monoclinic
_symmetry_space_group_name_Hall 'P 2yb'
_symmetry_space_group_name_H-M 'P 1 21 1'
_cell_angle_alpha 90.00
_cell_angle_beta 99.81(2)
_cell_angle_gamma 90.00
_cell_formula_units_Z 2
_cell_length_a 13.754(4)
_cell_length_b 8.069(2)
_cell_length_c 8.0410(19)
_cell_measurement_temperature 293(2)
_cell_volume 879.4(4)
_diffrn_ambient_temperature 293(2)
_exptl_crystal_density_diffrn 1.312
_cod_original_sg_symbol_H-M 'P 21'
_cod_database_code 4020539

loop_
_symmetry_equiv_pos_as_xyz
'x, y, z'
'-x, y+1/2, -z'

loop_
_atom_site_label
_atom_site_type_symbol
_atom_site_fract_x
_atom_site_fract_y
_atom_site_fract_z
_atom_site_U_iso_or_equiv
_atom_site_adp_type
_atom_site_occupancy
_atom_site_symmetry_multiplicity
_atom_site_calc_flag
_atom_site_refinement_flags
_atom_site_disorder_assembly
_atom_site_disorder_group
O1 O 0.19929(11) 0.1572(2) 0.5641(2) 0.0477(4) Uani 1 1 d . . .
C2 C 0.27115(15) 0.2602(3) 0.6644(2) 0.0409(5) Uani 1 1 d . . .
H2 H 0.2679 0.2435 0.7841 0.049 Uiso 1 1 calc R . .
C21 C 0.37160(17) 0.2094(4) 0.6315(3) 0.0554(6) Uani 1 1 d . . .
H21A H 0.3850 0.0974 0.6688 0.083 Uiso 1 1 calc R . .
H21B H 0.4207 0.2818 0.6919 0.083 Uiso 1 1 calc R . .
H21C H 0.3731 0.2168 0.5128 0.083 Uiso 1 1 calc R . .
C3 C 0.23596(14) 0.4382(3) 0.6118(2) 0.0349(4) Uani 1 1 d . . .
C31 C 0.26210(14) 0.4831(3) 0.4428(2) 0.0379(5) Uani 1 1 d . . .
S32 S 0.37058(4) 0.58548(10) 0.42993(7) 0.0590(2) Uani 1 1 d . . .
C33 C 0.3438(2) 0.5677(4) 0.2154(3) 0.0615(7) Uani 1 1 d . . .
H33 H 0.3835 0.6067 0.1411 0.074 Uiso 1 1 calc R . .
C34 C 0.2580(2) 0.4899(4) 0.1698(3) 0.0588(7) Uani 1 1 d . . .
H34 H 0.2319 0.4698 0.0571 0.071 Uiso 1 1 calc R . .
N35 N 0.21006(14) 0.4410(3) 0.2985(2) 0.0471(5) Uani 1 1 d . . .
O36 O 0.27981(9) 0.54933(19) 0.73955(16) 0.0370(3) Uani 1 1 d . . .
C37 C 0.23825(16) 0.7133(3) 0.7284(3) 0.0432(5) Uani 1 1 d . . .
H37A H 0.1696 0.7087 0.7423 0.052 Uiso 1 1 calc R . .
H37B H 0.2413 0.7608 0.6185 0.052 Uiso 1 1 calc R . .
C371 C 0.29572(15) 0.8182(3) 0.8641(2) 0.0381(5) Uani 1 1 d . . .
C372 C 0.24783(17) 0.9073(4) 0.9732(3) 0.0516(6) Uani 1 1 d . . .
H372 H 0.1794 0.9027 0.9604 0.062 Uiso 1 1 calc R . .
C373 C 0.2997(2) 1.0022(4) 1.1002(3) 0.0641(7) Uani 1 1 d . . .
H373 H 0.2662 1.0616 1.1720 0.077 Uiso 1 1 calc R . .
C374 C 0.4000(2) 1.0093(4) 1.1210(4) 0.0656(7) Uani 1 1 d . . .
H374 H 0.4349 1.0725 1.2079 0.079 Uiso 1 1 calc R . .
C375 C 0.44975(17) 0.9238(4) 1.0143(3) 0.0592(7) Uani 1 1 d . . .
H375 H 0.5182 0.9292 1.0285 0.071 Uiso 1 1 calc R . .
C376 C 0.39716(16) 0.8285(3) 0.8843(3) 0.0469(5) Uani 1 1 d . . .
H376 H 0.4307 0.7716 0.8109 0.056 Uiso 1 1 calc R . .
C4 C 0.12334(14) 0.4172(3) 0.5948(2) 0.0368(4) Uani 1 1 d . . .
H4 H 0.0859 0.4933 0.5129 0.044 Uiso 1 1 calc R . .
O4 O 0.09592(10) 0.4260(2) 0.75829(17) 0.0423(4) Uani 1 1 d . . .
C41 C 0.02472(16) 0.2992(3) 0.7667(3) 0.0434(5) Uani 1 1 d . . .
C42 C -0.07843(17) 0.3607(4) 0.6980(3) 0.0548(6) Uani 1 1 d . . .
H42A H -0.1251 0.2734 0.7043 0.082 Uiso 1 1 calc R . .
H42B H -0.0819 0.3941 0.5826 0.082 Uiso 1 1 calc R . .
H42C H -0.0936 0.4535 0.7637 0.082 Uiso 1 1 calc R . .
C43 C 0.03497(19) 0.2397(4) 0.9461(3) 0.0624(7) Uani 1 1 d . . .
H43A H -0.0121 0.1532 0.9530 0.094 Uiso 1 1 calc R . .
H43B H 0.0231 0.3302 1.0175 0.094 Uiso 1 1 calc R . .
H43C H 0.1005 0.1977 0.9823 0.094 Uiso 1 1 calc R . .
C5 C 0.10701(16) 0.2338(3) 0.5464(3) 0.0448(5) Uani 1 1 d . . .
H5 H 0.0712 0.2226 0.4307 0.054 Uiso 1 1 calc R . .
O5 O 0.05139(12) 0.1683(2) 0.6636(2) 0.0598(5) Uani 1 1 d . . .

loop_
_atom_site_aniso_label
_atom_site_aniso_U_11
_atom_site_aniso_U_22
_atom_site_aniso_U_33
_atom_site_aniso_U_23
_atom_site_aniso_U_13
_atom_site_aniso_U_12
O1 0.0527(8) 0.0351(8) 0.0555(9) -0.0070(8) 0.0093(7) -0.0027(8)
C2 0.0516(11) 0.0346(12) 0.0358(10) 0.0065(10) 0.0056(8) -0.0015(10)
C21 0.0543(12) 0.0454(14) 0.0653(14) 0.0104(13) 0.0065(10) 0.0087(12)
C3 0.0437(10) 0.0321(11) 0.0283(9) 0.0012(9) 0.0047(7) -0.0024(10)
C31 0.0455(10) 0.0347(11) 0.0343(9) 0.0042(9) 0.0084(8) 0.0021(10)
S32 0.0586(3) 0.0708(5) 0.0495(3) 0.0123(3) 0.0141(2) -0.0152(4)
C33 0.0789(16) 0.0627(18) 0.0493(12) 0.0161(14) 0.0289(11) 0.0040(16)
C34 0.0883(18) 0.0584(16) 0.0321(10) 0.0050(11) 0.0174(11) 0.0070(16)
N35 0.0616(10) 0.0477(12) 0.0322(8) 0.0026(9) 0.0084(7) 0.0015(10)
O36 0.0433(7) 0.0322(8) 0.0331(6) -0.0003(6) -0.0005(5) -0.0022(6)
C37 0.0474(11) 0.0361(12) 0.0423(11) 0.0009(10) -0.0030(8) 0.0034(10)
C371 0.0450(10) 0.0299(11) 0.0377(10) 0.0049(9) 0.0019(8) -0.0046(10)
C372 0.0485(11) 0.0459(14) 0.0591(13) -0.0085(12) 0.0057(10) -0.0023(12)
C373 0.0712(15) 0.0541(17) 0.0661(15) -0.0216(15) 0.0094(13) -0.0065(15)
C374 0.0738(16) 0.0577(17) 0.0613(14) -0.0118(14) 0.0003(12) -0.0255(15)
C375 0.0466(11) 0.0677(18) 0.0597(14) 0.0142(15) -0.0012(11) -0.0224(14)
C376 0.0474(11) 0.0497(15) 0.0437(11) 0.0074(11) 0.0080(9) -0.0016(12)
C4 0.0440(10) 0.0326(11) 0.0336(9) -0.0010(9) 0.0055(8) -0.0035(10)
O4 0.0494(7) 0.0397(9) 0.0406(7) -0.0061(7) 0.0155(6) -0.0102(8)
C41 0.0461(10) 0.0353(12) 0.0501(11) -0.0002(10) 0.0124(9) -0.0079(10)
C42 0.0498(12) 0.0508(15) 0.0631(14) 0.0057(13) 0.0080(10) -0.0092(12)
C43 0.0665(14) 0.0599(18) 0.0621(14) 0.0213(15) 0.0143(11) -0.0017(15)
C5 0.0492(11) 0.0383(13) 0.0475(11) -0.0083(11) 0.0094(9) -0.0026(11)
O5 0.0681(10) 0.0362(9) 0.0821(12) -0.0124(9) 0.0329(9) -0.0158(9)

loop_
_geom_bond_atom_site_label_1
_geom_bond_atom_site_label_2
_geom_bond_distance
_geom_bond_site_symmetry_2
_geom_bond_publ_flag
O1 C5 1.397(3) . ?
O1 C2 1.431(3) . ?
C2 C21 1.507(3) . ?
C2 C3 1.551(3) . ?
C2 H2 0.9800 . ?
C21 H21A 0.9600 . ?
C21 H21B 0.9600 . ?
C21 H21C 0.9600 . ?
C3 O36 1.419(2) . ?
C3 C31 1.508(3) . ?
C3 C4 1.541(3) . ?
C31 N35 1.300(3) . ?
C31 S32 1.724(2) . ?
S32 C33 1.707(3) . ?
C33 C34 1.332(4) . ?
C33 H33 0.9300 . ?
C34 N35 1.376(3) . ?
C34 H34 0.9300 . ?
O36 C37 1.438(3) . ?
C37 C371 1.496(3) . ?
C37 H37A 0.9700 . ?
C37 H37B 0.9700 . ?
C371 C376 1.379(3) . ?
C371 C372 1.385(3) . ?
C372 C373 1.374(4) . ?
C372 H372 0.9300 . ?
C373 C374 1.363(4) . ?
C373 H373 0.9300 . ?
C374 C375 1.371(5) . ?
C374 H374 0.9300 . ?
C375 C376 1.396(4) . ?
C375 H375 0.9300 . ?
C376 H376 0.9300 . ?
C4 O4 1.430(2) . ?
C4 C5 1.537(3) . ?
C4 H4 0.9800 . ?
O4 C41 1.426(3) . ?
C41 O5 1.428(3) . ?
C41 C43 1.504(3) . ?
C41 C42 1.516(3) . ?
C42 H42A 0.9600 . ?
C42 H42B 0.9600 . ?
C42 H42C 0.9600 . ?
C43 H43A 0.9600 . ?
C43 H43B 0.9600 . ?
C43 H43C 0.9600 . ?
C5 O5 1.413(3) . ?
C5 H5 0.9800 . ?

loop_
_cod_related_entry_id
_cod_related_entry_database
_cod_related_entry_code
1 ChemSpider 9741201
